data_7124079
loop_
_publ_author_name
'Henderson, Alyssa May'
'Dong, Lianyang'
'Biswas, Sananda'
'Revell, Hannah'
'Xin, Yan'
'Valenti, Roser'
'Schlueter, John A.'
'Siegrist, Theo'

_publ_section_title
;
 Order-Disorder Transition in the S = &#x00BD; Kagome Antiferromagnets
 Claringbullite and Barlowite
;
_journal_name_full 'Chemical Communications'
_journal_paper_doi 10.1039/C9CC04930D
_journal_year 2019
_chemical_formula_sum 'Cl Cu4 F H6 O6'
_chemical_formula_weight 410.68
_chemical_name_systematic claringbullite
_space_group_IT_number 194
_space_group_name_Hall '-P 6c 2c'
_space_group_name_H-M_alt 'P 63/m m c'
_symmetry_cell_setting hexagonal
_symmetry_space_group_name_Hall '-P 6c 2c'
_symmetry_space_group_name_H-M 'P 63/m m c'
_audit_creation_date 2017-05-16T17:04
_audit_creation_method 'from EXP file using GSAS2CIF'
_audit_update_record
;
2018-12-05 deposited with the CCDC.    2019-08-28 downloaded from the CCDC.
;
_cell_angle_alpha 90.0
_cell_angle_beta 90.0
_cell_angle_gamma 120.0
_cell_formula_units_Z 2
_cell_length_a 6.672572(19)
_cell_length_b 6.672572
_cell_length_c 9.180140(33)
_cell_measurement_temperature 293
_cell_volume 353.9700(16)
_computing_structure_refinement GSAS
_diffrn_ambient_temperature 293
_diffrn_measurement_device_type 'APS beam line 11-BM'
_diffrn_radiation_polarisn_ratio 0.99
_diffrn_radiation_probe x-ray
_diffrn_radiation_type synchrotron
_diffrn_radiation_wavelength 0.414545
_exptl_absorpt_correction_T_max 0.81431
_exptl_absorpt_correction_T_min 0.81333
_exptl_absorpt_process_details
;   GSAS Absorption/surface roughness correction: function number 0
 Debye-Scherrer absorption correction
Term (= MU.r/wave) =     0.29464    
Correction is refined.
;
_exptl_crystal_colour blue
_exptl_crystal_recrystallization_method hydrothermal
_pd_block_id 2017-05-16T17:04|CB724|T._Siegrist|11-BM
_pd_calc_method 'Rietveld Refinement'
_pd_char_colour 'light blue'
_pd_instr_location ' ?'
_pd_meas_number_of_points 49575
_pd_phase_name Cu4(OH)6FCl
_pd_proc_info_datetime 2017-05-16T17:04:42
_pd_proc_info_excluded_regions ' ?'
_pd_proc_ls_background_function
;   GSAS Background function number 2 with  9 terms.
 Cosine Fourier series
      1:   -2413.90     2:   -955.109     3:    5992.73     4:    1611.91    
      5:   -9349.13     6:    6013.78     7:    643.990     8:   -2109.51    
      9:    670.624    
;
_pd_proc_ls_peak_cutoff 0.00010
_pd_proc_ls_profile_function
;
 CW Profile function number 3 with  19 terms
 Pseudovoigt profile coefficients as parameterized in
 P. Thompson, D.E. Cox & J.B. Hastings (1987). J. Appl. Cryst.,20,79-83.
 Asymmetry correction of L.W. Finger, D.E. Cox & A. P. Jephcoat (1994).
 J. Appl. Cryst.,27,892-900.
 #1(GU)   =    0.000 #2(GV)   =   -0.119 #3(GW)   =    0.094
 #4(GP)   =    0.000 #5(LX)   =    0.061 #6(LY)   =    0.000
 #7(S/L)  =   0.0010 #8(H/L)  =   0.0011
 #9(trns) =     0.00 #10(shft)=   0.0000
 #11(stec)=     0.00 #12(ptec)=     0.00 #13(sfec)=     0.00
 #14(L11) =    0.268 #15(L22) =    0.124 #16(L33) =    0.116
 #17(L12) =    0.195 #18(L13) =    0.013 #19(L23) =    0.018
 Peak tails are ignored  where the intensity is below 0.0001 times the peak
   Aniso. broadening axis   0.0   0.0   1.0
;
_pd_proc_ls_prof_R_factor 0.0994
_pd_proc_ls_prof_wR_expected 0.0765
_pd_proc_ls_prof_wR_factor 0.1258
_pd_proc_number_of_points 49575
_pd_spec_mounting ' ?'
_refine_ls_goodness_of_fit_all 1.65
_refine_ls_hydrogen_treatment 'X?s, Uiso'
_refine_ls_matrix_type full
_refine_ls_number_parameters 44
_refine_ls_number_restraints 0
_refine_ls_R_Fsqd_factor 0.09438
_refine_ls_shift/su_max 0.56
_refine_ls_shift/su_mean 0.08
_reflns_d_resolution_high 0.491
_reflns_d_resolution_low 5.779
_reflns_limit_h_max 11
_reflns_limit_h_min 0
_reflns_limit_k_max 6
_reflns_limit_k_min 0
_reflns_limit_l_max 18
_reflns_limit_l_min 0
_reflns_number_total 637
_cod_data_source_file c9cc04930d2.cif
_cod_data_source_block CB724_publ
_cod_depositor_comments
;
The following automatic conversions were performed:

'_geom_bond_publ_flag' value 'N' changed to 'n' according to
/home/data/users/saulius/crontab/automatic-downloads/rss-feeds/RSC/lib/dictionaries/cif_core.dic
dictionary named 'cif_core.dic' version 2.4.2 from 2011-04-26 (50
times).

'_geom_angle_publ_flag' value 'N' changed to 'n' according to
/home/data/users/saulius/crontab/automatic-downloads/rss-feeds/RSC/lib/dictionaries/cif_core.dic
dictionary named 'cif_core.dic' version 2.4.2 from 2011-04-26 (31
time).

Automatic conversion script
Id: cif_fix_values 4973 2017-02-22 13:04:09Z antanas 
;
_cod_original_cell_volume 353.9700(30)
_cod_original_formula_sum 'Cl Cu4.00 F H6 O6'
_cod_database_code 7124079
_gsas_exptl_extinct_corr_t_min 1.00000
_gsas_exptl_extinct_corr_t_max 1.00000

loop_
_symmetry_equiv_pos_site_id
_symmetry_equiv_pos_as_xyz
1 +x,+y,+z
2 x-y,+x,+z+1/2
3 -y,x-y,+z
4 -x,-y,+z+1/2
5 y-x,-x,+z
6 +y,y-x,+z+1/2
7 y-x,+y,+z
8 -x,y-x,+z+1/2
9 -y,-x,+z
10 x-y,-y,+z+1/2
11 +x,x-y,+z
12 +y,+x,+z+1/2
-1 -x,-y,-z
-2 y-x,-x,-z+1/2
-3 +y,y-x,-z
-4 +x,+y,-z+1/2
-5 x-y,+x,-z
-6 -y,x-y,-z+1/2
-7 x-y,-y,-z
-8 +x,x-y,-z+1/2
-9 +y,+x,-z
-10 y-x,+y,-z+1/2
-11 -x,y-x,-z
-12 -y,-x,-z+1/2

loop_
_atom_site_aniso_label
_atom_site_aniso_U_11
_atom_site_aniso_U_12
_atom_site_aniso_U_13
_atom_site_aniso_U_22
_atom_site_aniso_U_23
_atom_site_aniso_U_33
Cu1 0.00714(11 0.00303(7) -0.00337(12 0.00605(15 -0.00675(24 0.02444(18
Cu2 0.0087(4) 0.00674(31 0.0 0.0135(6) 0.0 0.0063(5)
O 0.0048(5) 0.0019(5) -0.00084(26 0.0048(5) 0.00084(26 0.0131(8)
Cl 0.0245(6) 0.01223(29 0.0 0.0245(6) 0.0 0.0204(9)
F 0.0123(7) 0.0062(4) 0.0 0.0123(7) 0.0 0.0311(15)

loop_
_atom_site_type_symbol
_atom_site_label
_atom_site_fract_x
_atom_site_fract_y
_atom_site_fract_z
_atom_site_occupancy
_atom_site_thermal_displace_type
_atom_site_U_iso_or_equiv
_atom_site_symmetry_multiplicity
Cu Cu1 0.5 0.0 0.0 1.0 Uani 0.01266 6
Cu Cu2 0.37086(8) 0.74172(16) 0.75 0.33333 Uani 0.00898 6
O O 0.20183(9) 0.79817(9) 0.90838(13) 1.0 Uani 0.00778 12
Cl Cl 0.33333 0.66667 0.25 1.0 Uani 0.02311 2
F F 0.0 0.0 0.25 1.0 Uani 0.0186 2
H H 0.1407(13) 0.8593(13) 0.8601(17) 1.0 Uiso 0.05 12

loop_
_atom_type_symbol
_atom_type_number_in_cell
_atom_type_scat_dispersion_real
_atom_type_scat_dispersion_imag
_atom_type_scat_Cromer_Mann_a1
_atom_type_scat_Cromer_Mann_a2
_atom_type_scat_Cromer_Mann_a3
_atom_type_scat_Cromer_Mann_a4
_atom_type_scat_Cromer_Mann_b1
_atom_type_scat_Cromer_Mann_b2
_atom_type_scat_Cromer_Mann_b3
_atom_type_scat_Cromer_Mann_b4
_atom_type_scat_Cromer_Mann_c
_atom_type_scat_source
Cu 8.0 0.000 0.000 13.3380 3.58280 7.16760 0.24700 5.61580 11.3966 1.67350 64.8126 1.19100 International_Tables_Vol_C
O 12.0 0.000 0.000 3.04850 13.2771 2.28680 5.70110 1.54630 0.32390 0.86700 32.9089 0.25080 International_Tables_Vol_C
Cl 2.0 0.000 0.000 11.4604 0.01040 7.19640 1.16620 6.25560 18.5194 1.64550 47.7784 -9.5574 International_Tables_Vol_C
F 2.0 0.000 0.000 3.53920 10.2825 2.64120 4.29440 1.51700 0.26150 1.02430 26.1476 0.27760 International_Tables_Vol_C
H 12.0 0.000 0.000 0.49300 10.5109 0.32291 26.1257 0.14019 3.14236 0.04081 57.7997 0.00304 International_Tables_Vol_C

loop_
_geom_angle_atom_site_label_1
_geom_angle_atom_site_label_2
_geom_angle_atom_site_label_3
_geom_angle
_geom_angle_site_symmetry_1
_geom_angle_site_symmetry_3
_geom_angle_publ_flag
O Cu1 O 84.94(7) 1_544 5_554 n
O Cu1 O 180.0 1_544 -1_666 n
O Cu1 O 95.06(7) 1_544 -5_656 n
O Cu1 O 95.06(7) 5_554 -1_666 n
O Cu1 O 180.0 5_554 -5_656 n
O Cu1 O 84.94(7) -1_666 -5_656 n
Cu2 Cu2 Cu2 60.0 3_665 5_565 n
Cu2 Cu2 O 79.110(26) 3_665 1_555 n
Cu2 Cu2 O 118.235(32) 3_665 5_565 n
Cu2 Cu2 O 118.235(32) 3_665 -2_566 n
Cu2 Cu2 O 79.110(26) 3_665 -4_556 n
Cu2 Cu2 O 118.236(32) 5_565 1_555 n
Cu2 Cu2 O 79.110(26) 5_565 5_565 n
Cu2 Cu2 O 79.110(26) 5_565 -2_566 n
Cu2 Cu2 O 118.236(32) 5_565 -4_556 n
O Cu2 O 82.91(5) 1_555 5_565 n
O Cu2 O 161.11(6) 1_555 -2_566 n
O Cu2 O 93.99(6) 1_555 -4_556 n
O Cu2 O 93.99(6) 5_565 -2_566 n
O Cu2 O 161.11(6) 5_565 -4_556 n
O Cu2 O 82.91(5) -2_566 -4_556 n
Cu1 O Cu1 117.68(5) 1_566 3_556 n
Cu1 O Cu2 88.09(4) 1_566 1_555 n
Cu1 O Cu2 106.86(5) 1_566 3_665 n
Cu1 O H 118.11(28) 1_566 1_555 n
Cu1 O Cu2 106.86(5) 3_556 1_555 n
Cu1 O Cu2 88.09(4) 3_556 3_665 n
Cu1 O H 118.11(28) 3_556 1_555 n
Cu2 O Cu2 21.78(5) 1_555 3_665 n
Cu2 O H 99.6(11) 1_555 1_555 n
Cu2 O H 99.6(11) 3_665 1_555 n

loop_
_geom_bond_atom_site_label_1
_geom_bond_atom_site_label_2
_geom_bond_distance
_geom_bond_site_symmetry_2
_geom_bond_publ_flag
Cu1 Cu2 2.7376(5) 1_544 n
Cu1 Cu2 2.7376(5) 4_664 n
Cu1 O 1.9494(6) 1_544 n
Cu1 O 1.9494(6) 5_554 n
Cu1 O 1.9494(6) -1_666 n
Cu1 O 1.9494(6) -5_656 n
Cu1 Cl 2.996240(10) 1_545 n
Cu1 Cl 2.996240(10) 2_654 n
Cu1 H 2.455(10) 1_544 n
Cu1 H 2.455(10) 5_554 n
Cu1 H 2.455(10) -1_666 n
Cu1 H 2.455(10) -5_656 n
Cu2 Cu1 2.7376(5) 1_566 n
Cu2 Cu1 2.7376(5) 4_665 n
Cu2 Cu2 0.7512(16) 3_665 n
Cu2 Cu2 0.7512(16) 5_565 n
Cu2 O 1.9882(12) 1_555 n
Cu2 O 2.4353(14) 3_665 n
Cu2 O 1.9882(12) 5_565 n
Cu2 O 1.9882(12) -2_566 n
Cu2 O 1.9882(12) -4_556 n
Cu2 O 2.4353(14) -6_666 n
Cu2 H 2.281(15) 1_555 n
Cu2 H 2.281(15) 5_565 n
Cu2 H 2.281(15) -2_566 n
Cu2 H 2.281(15) -4_556 n
O Cu1 1.9494(6) 1_566 n
O Cu1 1.9494(6) 3_556 n
O Cu2 1.9882(12) 1_555 n
O Cu2 1.9882(12) 3_665 n
O Cu2 2.4353(14) 5_565 n
O H 0.834(14) 1_555 n
Cl Cu1 2.996240(10) 1_565 n
Cl Cu1 2.996240(10) 2_555 n
Cl Cu1 2.996240(10) 3_555 n
Cl Cu1 2.996240(10) 4_665 n
Cl Cu1 2.996240(10) 5_665 n
Cl Cu1 2.996240(10) 6_565 n
F H 1.914(14) 2_654 n
F H 1.914(14) 4_564 n
F H 1.914(14) 6_444 n
F H 1.914(14) -1_566 n
F H 1.914(14) -3_446 n
F H 1.914(14) -5_656 n
H Cu1 2.455(10) 1_566 n
H Cu1 2.455(10) 3_556 n
H Cu2 2.281(15) 1_555 n
H Cu2 2.281(15) 3_665 n
H O 0.834(14) 1_555 n
H F 1.914(14) 2_565 n

loop_
_gsas_i100_meas
92.58
34.48
26.96
8.70
1.89
30.54
0.83
1.85
100.00
95.79
16.54
2.08
11.82
0.35
10.38
1.58
0.38
2.85
0.79
32.12
0.07
23.79
0.88
38.36
3.61
16.10
5.18
12.72
0.00
0.09
0.01
6.21
0.27
1.11
8.06
0.77
0.17
8.39
0.37
19.57
19.42
19.73
0.13
4.50
2.69
0.13
0.19
1.24
3.11
2.94
0.19
0.83
7.42
0.00
1.70
6.89
2.73
0.04
0.17
1.32
2.26
0.08
0.09
0.00
1.07
1.37
0.01
0.65
0.52
0.06
0.03
0.28
6.49
0.05
0.05
0.05
1.25
2.42
0.06
9.31
5.41
0.31
1.19
0.90
0.85
0.09
1.70
0.01
0.00
0.07
0.50
0.43
0.06
0.01
9.29
2.08
0.04
0.13
0.36
2.30
0.33
1.24
4.28
0.14
0.05
0.15
2.52
0.70
0.25
0.10
1.60
0.44
0.12
0.49
0.00
0.00
0.12
0.32
0.01
0.26
0.09
1.16
1.48
1.13
1.25
3.82
2.88
0.83
1.14
0.84
0.05
0.05
0.00
0.38
0.03
1.29
0.05
0.01
0.00
0.00
0.03
0.00
0.01
0.00
0.00
0.84
0.88
0.05
0.00
0.31
0.26
0.03
0.28
0.08
0.06
0.44
1.25
0.34
1.12
0.09
0.91
0.36
0.03
0.52
0.02
0.16
1.81
0.00
0.17
0.21
2.06
0.07
0.31
0.05
3.80
0.00
1.55
0.12
0.78
0.03
0.14
0.31
0.12
0.18
0.01
0.29
0.01
0.43
0.01
0.14
1.02
0.10
0.01
0.11
0.06
0.09
0.17
0.02
0.01
0.35
0.01
0.08
0.70
0.08
0.13
0.09
0.72
0.18
0.03
0.00
0.00
0.08
0.00
0.14
0.00
0.31
0.18
0.10
0.03
0.03
0.11
0.32
0.00
0.00
0.58
0.00
0.05
0.35
0.00
1.14
0.59
0.03
0.07
0.15
0.19
0.01
0.12
0.00
0.81
0.01
0.01
0.00
0.01
0.00
0.17
0.40
0.16
0.06
0.03
0.00
0.07
1.35
0.04
0.11
0.42
0.12
0.01
0.13
0.57
0.04
0.10
0.26
0.04
0.13
0.04
0.12
0.05
0.00
0.25
0.12
0.01
0.03
0.19
0.01
0.04
0.15
0.01
0.78
0.56
0.00
0.00
0.24
0.06
0.00
0.00
0.08
0.24
0.00
0.93
0.07
0.34
0.00
0.24
0.01
0.22
0.19
0.22
0.10
0.01
0.25
0.51
0.29
0.16
0.02
0.03
0.09
0.00
0.15
0.26
0.01
0.09
0.02
0.00
0.03
1.24
0.00
0.05
0.02
0.00
0.09
0.01
0.10
0.40
0.48
0.14
0.13
0.17
0.15
0.00
0.09
0.08
0.11
0.17
0.87
0.11
0.01
0.09
0.01
0.22
0.02
0.07
0.27
0.02
0.01
0.08
0.09
0.01
0.25
0.54
0.00
0.57
1.00
0.01
0.00
0.86
0.17
0.04
0.21
0.11
0.01
0.00
0.14
0.35
0.01
0.00
0.03
0.18
0.01
0.00
0.09
0.11
0.04
0.01
0.14
0.18
0.08
0.01
0.01
0.13
0.01
0.00
0.05
0.00
0.00
0.01
0.06
0.06
0.04
0.02
0.01
0.08
0.10
0.00
0.01
0.02
0.72
0.12
0.15
0.04
0.13
0.00
0.02
0.04
0.01
0.28
0.03
0.03
0.04
0.00
0.01
0.02
0.00
0.03
0.08
0.03
0.47
0.04
0.46
0.02
0.00
0.09
0.00
0.03
0.09
0.04
0.07
0.06
0.11
0.02
0.09
0.02
0.03
0.00
0.03
0.10
0.02
0.03
0.06
0.04
0.02
0.05
0.02
0.18
0.09
0.00
0.02
0.00
0.01
0.06
0.00
0.04
0.00
0.17
0.26
0.16
0.01
0.00
0.00
0.00
0.02
0.05
0.04
0.01
0.00
0.00
0.14
0.20
0.02
0.04
0.00
0.11
0.04
0.00
0.04
0.01
0.01
0.00
0.01
0.01
0.26
0.04
0.00
0.01
0.01
0.03
0.05
0.09
0.07
0.00
0.01
0.00
0.48
0.00
0.10
0.00
0.26
0.03
0.01
0.00
0.04
0.00
0.02
0.00
0.01
0.01
0.00
0.01
0.00
0.01
0.17
0.01
0.00
0.01
0.02
0.00
0.00
0.03
0.04
0.01
0.01
0.01
0.00
0.03
0.00
0.00
0.00
0.01
0.05
0.06
0.00
0.00
0.02
0.07
0.01
0.00
0.00
0.00
0.00
0.00
0.00
0.02
0.06
0.00
0.10
0.04
0.00
0.04
0.02
0.00
0.01
0.00
0.03
0.00
0.04
0.01
0.06
0.17
0.13
0.00
0.00
0.03
0.21
0.09
0.00
0.01
0.02
0.05
0.00
0.04
0.00
0.12
0.13
0.03
0.10
0.05
0.01
0.01
0.00
0.00
0.00
0.02
0.01
0.00
0.05
0.05
0.00
0.65
0.00
0.00
0.01
0.14
0.08
0.13
0.03
0.04
0.04
0.07
0.00
0.14
0.23
0.01
0.01
0.04
0.03
0.07
0.03
0.04
0.02
0.22
0.13
0.23
0.02
0.00
0.00
0.03
0.00
0.25
0.08
0.11
0.17
0.06
0.14
0.00
0.05
0.10
0.03
0.03
0.01
0.15
0.02
0.01
0.11
0.08
0.03
0.04
0.54
0.67
